data_4023284
loop_
_publ_author_name
'U. C. Reddy'
'B. Rama Raju'
'E. K. Pramod Kumar'
'Anil K. Saikia'

_publ_section_title
;
 Stereoselective One-Pot, Three-Component Synthesis of
 4-Amidotetrahydropyran
;
_journal_name_full 'Journal of Organic Chemistry'
_journal_page_first 1628
_journal_page_last 1630
_journal_paper_doi 10.1021/jo7023366
_journal_volume 73
_journal_year 2008
_chemical_formula_sum 'C19 H21 N O2'
_chemical_formula_weight 295.37
_chemical_name_systematic
;
 ?
;
_space_group_IT_number 62
_symmetry_cell_setting orthorhombic
_symmetry_space_group_name_Hall '-P 2ac 2n'
_symmetry_space_group_name_H-M 'P n m a'
_atom_sites_solution_hydrogens geom
_atom_sites_solution_primary direct
_atom_sites_solution_secondary difmap
_audit_creation_method SHELXL-97
_cell_angle_alpha 90.00
_cell_angle_beta 90.00
_cell_angle_gamma 90.00
_cell_formula_units_Z 4
_cell_length_a 20.0166(7)
_cell_length_b 16.6428(6)
_cell_length_c 4.83180(10)
_cell_measurement_reflns_used 1864
_cell_measurement_temperature 296(2)
_cell_measurement_theta_max 24.14
_cell_measurement_theta_min 2.37
_cell_volume 1609.63(9)
_computing_cell_refinement 'Bruker SMART'
_computing_data_collection 'Bruker SMART'
_computing_data_reduction 'Bruker SAINT'
_computing_molecular_graphics 'Bruker SHELXTL'
_computing_publication_material 'Bruker SHELXTL'
_computing_structure_refinement 'SHELXL-97 (Sheldrick, 1997)'
_computing_structure_solution 'SHELXS-97 (Sheldrick, 1990)'
_diffrn_ambient_temperature 296(2)
_diffrn_measured_fraction_theta_full 0.990
_diffrn_measured_fraction_theta_max 0.990
_diffrn_measurement_device_type 'CCD area detector'
_diffrn_measurement_method 'phi and omega scans'
_diffrn_radiation_monochromator graphite
_diffrn_radiation_source 'fine-focus sealed tube'
_diffrn_radiation_type MoK\a
_diffrn_radiation_wavelength 0.71073
_diffrn_reflns_av_R_equivalents 0.0683
_diffrn_reflns_av_sigmaI/netI 0.0356
_diffrn_reflns_limit_h_max 26
_diffrn_reflns_limit_h_min -22
_diffrn_reflns_limit_k_max 21
_diffrn_reflns_limit_k_min -22
_diffrn_reflns_limit_l_max 6
_diffrn_reflns_limit_l_min -6
_diffrn_reflns_number 12221
_diffrn_reflns_theta_full 28.29
_diffrn_reflns_theta_max 28.29
_diffrn_reflns_theta_min 2.03
_exptl_absorpt_coefficient_mu 0.079
_exptl_absorpt_correction_type none
_exptl_crystal_colour colorless
_exptl_crystal_density_diffrn 1.219
_exptl_crystal_density_meas 0
_exptl_crystal_density_method 'not measured'
_exptl_crystal_description blocks
_exptl_crystal_F_000 632
_exptl_crystal_size_max 0.50
_exptl_crystal_size_mid 0.30
_exptl_crystal_size_min 0.12
_refine_diff_density_max 0.141
_refine_diff_density_min -0.154
_refine_diff_density_rms 0.032
_refine_ls_extinction_coef 0.0049(17)
_refine_ls_extinction_expression Fc^*^=kFc[1+0.001xFc^2^\l^3^/sin(2\q)]^-1/4^
_refine_ls_extinction_method SHELXL
_refine_ls_goodness_of_fit_ref 0.998
_refine_ls_hydrogen_treatment mixed
_refine_ls_matrix_type full
_refine_ls_number_parameters 120
_refine_ls_number_reflns 2050
_refine_ls_number_restraints 0
_refine_ls_restrained_S_all 0.998
_refine_ls_R_factor_all 0.0822
_refine_ls_R_factor_gt 0.0488
_refine_ls_shift/su_max 0.000
_refine_ls_shift/su_mean 0.000
_refine_ls_structure_factor_coef Fsqd
_refine_ls_weighting_details 'calc w=1/[\s^2^(Fo^2^)+(0.0466P)^2^+0.3400P] where P=(Fo^2^+2Fc^2^)/3'
_refine_ls_weighting_scheme calc
_refine_ls_wR_factor_gt 0.1089
_refine_ls_wR_factor_ref 0.1253
_reflns_number_gt 1301
_reflns_number_total 2050
_reflns_threshold_expression >2sigma(I)
_cod_data_source_file jo7023366-File001.cif
_cod_data_source_block cmr-2
_cod_depositor_comments
;
The following automatic conversions were performed:
'_symmetry_cell_setting' value 'Orthorhombic' changed to 'orthorhombic'
according to '/home/saulius/struct/CIF-dictionaries/cif_core.dic'
dictionary named 'cif_core.dic' version 2.4.1 from 2010-06-29.

Automatic conversion script
Id: cif_fix_enum 1527 2010-12-29 10:47:43Z saulius 
;
_cod_database_code 4023284

loop_
_symmetry_equiv_pos_as_xyz
'x, y, z'
'-x+1/2, -y, z+1/2'
'-x, y+1/2, -z'
'x+1/2, -y+1/2, -z+1/2'
'-x, -y, -z'
'x-1/2, y, -z-1/2'
'x, -y-1/2, z'
'-x-1/2, y-1/2, z-1/2'

loop_
_atom_site_label
_atom_site_type_symbol
_atom_site_fract_x
_atom_site_fract_y
_atom_site_fract_z
_atom_site_U_iso_or_equiv
_atom_site_adp_type
_atom_site_occupancy
_atom_site_symmetry_multiplicity
_atom_site_calc_flag
_atom_site_refinement_flags
_atom_site_disorder_assembly
_atom_site_disorder_group
C11 C 0.26848(7) 0.17554(9) 0.0662(3) 0.0518(4) Uani 1 1 d . . .
H11A H 0.2894 0.1280 0.1432 0.062 Uiso 1 1 calc R . .
H11B H 0.2718 0.1726 -0.1339 0.062 Uiso 1 1 calc R . .
N1 N 0.37476(8) 0.2500 0.0900(4) 0.0506(5) Uani 1 2 d S . .
C7 C 0.30440(9) 0.2500 0.1693(4) 0.0503(5) Uani 1 2 d S . .
H7 H 0.3022 0.2500 0.3719 0.060 Uiso 1 2 calc SR . .
C12 C 0.19483(7) 0.17832(9) 0.1519(3) 0.0508(4) Uani 1 1 d . . .
H12 H 0.1923 0.1787 0.3545 0.061 Uiso 1 1 calc R . .
C2 C 0.15558(7) 0.10747(10) 0.0456(3) 0.0515(4) Uani 1 1 d . . .
C8 C 0.42454(9) 0.2500 0.2705(4) 0.0445(5) Uani 1 2 d S . .
C9 C 0.49386(11) 0.2500 0.1504(6) 0.0600(6) Uani 1 2 d S . .
C3 C 0.10742(8) 0.11556(11) -0.1549(4) 0.0659(5) Uani 1 1 d . . .
H3 H 0.0984 0.1660 -0.2286 0.079 Uiso 1 1 calc R . .
C1 C 0.16723(10) 0.03145(12) 0.1497(5) 0.0753(6) Uani 1 1 d . . .
H1 H 0.1998 0.0243 0.2847 0.090 Uiso 1 1 calc R . .
C6 C 0.13143(11) -0.03401(12) 0.0567(5) 0.0812(6) Uani 1 1 d . . .
H6 H 0.1400 -0.0847 0.1297 0.097 Uiso 1 1 calc R . .
C5 C 0.08393(10) -0.02494(12) -0.1399(5) 0.0789(6) Uani 1 1 d . . .
H5 H 0.0594 -0.0690 -0.2008 0.095 Uiso 1 1 calc R . .
C4 C 0.07227(10) 0.04956(13) -0.2481(5) 0.0855(6) Uani 1 1 d . . .
H4 H 0.0403 0.0559 -0.3861 0.103 Uiso 1 1 calc R . .
O1 O 0.16452(6) 0.2500 0.0492(3) 0.0531(4) Uani 1 2 d S . .
O2 O 0.41511(8) 0.2500 0.5207(3) 0.0757(6) Uani 1 2 d S . .
H1N H 0.3850(12) 0.2500 -0.077(6) 0.064(7) Uiso 1 2 d S . .
H9A H 0.4957(16) 0.2500 -0.053(8) 0.103(10) Uiso 1 2 d S . .
H9B H 0.5153(13) 0.2068(15) 0.228(6) 0.130(9) Uiso 1 1 d . . .

loop_
_atom_site_aniso_label
_atom_site_aniso_U_11
_atom_site_aniso_U_22
_atom_site_aniso_U_33
_atom_site_aniso_U_23
_atom_site_aniso_U_13
_atom_site_aniso_U_12
C11 0.0387(7) 0.0639(10) 0.0529(9) 0.0069(7) 0.0010(6) 0.0044(6)
N1 0.0340(9) 0.0837(14) 0.0340(9) 0.000 0.0024(7) 0.000
C7 0.0337(10) 0.0789(15) 0.0382(10) 0.000 0.0032(8) 0.000
C12 0.0390(7) 0.0631(10) 0.0504(8) 0.0060(7) 0.0014(6) 0.0006(6)
C2 0.0385(7) 0.0584(9) 0.0577(9) 0.0034(8) 0.0062(6) 0.0015(6)
C8 0.0390(10) 0.0562(12) 0.0383(11) 0.000 0.0003(8) 0.000
C9 0.0352(11) 0.0874(19) 0.0574(15) 0.000 0.0014(10) 0.000
C3 0.0570(10) 0.0601(11) 0.0805(12) 0.0058(9) -0.0117(8) -0.0020(8)
C1 0.0670(11) 0.0684(13) 0.0904(14) 0.0142(10) -0.0141(10) 0.0002(9)
C6 0.0811(13) 0.0554(11) 0.1072(16) 0.0099(11) -0.0002(12) -0.0014(10)
C5 0.0693(12) 0.0609(12) 0.1063(16) -0.0095(11) -0.0028(11) -0.0071(9)
C4 0.0743(13) 0.0738(13) 0.1085(16) -0.0040(12) -0.0300(12) -0.0071(10)
O1 0.0364(7) 0.0552(9) 0.0677(10) 0.000 -0.0036(6) 0.000
O2 0.0536(9) 0.1371(17) 0.0364(9) 0.000 -0.0013(7) 0.000

loop_
_atom_type_symbol
_atom_type_description
_atom_type_scat_dispersion_real
_atom_type_scat_dispersion_imag
_atom_type_scat_source
C C 0.0033 0.0016 'International Tables Vol C Tables 4.2.6.8 and 6.1.1.4'
H H 0.0000 0.0000 'International Tables Vol C Tables 4.2.6.8 and 6.1.1.4'
O O 0.0106 0.0060 'International Tables Vol C Tables 4.2.6.8 and 6.1.1.4'
N N 0.0061 0.0033 'International Tables Vol C Tables 4.2.6.8 and 6.1.1.4'

loop_
_geom_angle_atom_site_label_1
_geom_angle_atom_site_label_2
_geom_angle_atom_site_label_3
_geom_angle
_geom_angle_site_symmetry_1
_geom_angle_site_symmetry_3
_geom_angle_publ_flag
C7 C11 C12 110.03(13) . . ?
C8 N1 C7 123.58(17) . . ?
N1 C7 C11 111.78(10) . 7_565 ?
N1 C7 C11 111.78(10) . . ?
C11 C7 C11 109.56(16) 7_565 . ?
O1 C12 C2 108.29(12) . . ?
O1 C12 C11 109.89(12) . . ?
C2 C12 C11 112.70(13) . . ?
C3 C2 C1 117.72(16) . . ?
C3 C2 C12 121.98(15) . . ?
C1 C2 C12 120.30(15) . . ?
O2 C8 N1 122.32(18) . . ?
O2 C8 C9 121.57(19) . . ?
N1 C8 C9 116.12(19) . . ?
C2 C3 C4 120.67(18) . . ?
C2 C1 C6 121.15(18) . . ?
C5 C6 C1 120.39(19) . . ?
C6 C5 C4 119.36(18) . . ?
C5 C4 C3 120.70(19) . . ?
C12 O1 C12 113.39(15) . 7_565 ?

loop_
_geom_bond_atom_site_label_1
_geom_bond_atom_site_label_2
_geom_bond_distance
_geom_bond_site_symmetry_2
_geom_bond_publ_flag
C11 C7 1.5169(19) . ?
C11 C12 1.5320(19) . ?
N1 C8 1.324(2) . ?
N1 C7 1.460(2) . ?
C7 C11 1.5169(19) 7_565 ?
C12 O1 1.4274(17) . ?
C12 C2 1.507(2) . ?
C2 C3 1.373(2) . ?
C2 C1 1.381(2) . ?
C8 O2 1.224(2) . ?
C8 C9 1.504(3) . ?
C3 C4 1.380(3) . ?
C1 C6 1.379(3) . ?
C6 C5 1.353(3) . ?
C5 C4 1.366(3) . ?
O1 C12 1.4274(17) 7_565 ?
